data_7122946
loop_
_publ_author_name
'Xia, Peng-Ju'
'Ye, Zhi-Peng'
'Song, Dan'
'Ren, Ji-Wei'
'Wu, Han-Wen'
'Xiao, Jun-An'
'Xiang, Haoyue'
'Chen, Xiaoqing'
'Yang, Hua'

_publ_section_title
;
 Photocatalytic reductive radical-radical coupling of N,
 N'-cyclicazomethine imines with difluorobromo derivatives
;
_journal_name_full 'Chemical Communications'
_journal_paper_doi 10.1039/C8CC09385G
_journal_year 2019
_chemical_formula_sum 'C20 H20 F2 N2 O3'
_chemical_formula_weight 374.38
_chemical_name_systematic
; 
 ? 
;
_space_group_IT_number 14
_symmetry_cell_setting monoclinic
_symmetry_space_group_name_Hall '-P 2ybc'
_symmetry_space_group_name_H-M 'P 1 21/c 1'
_atom_sites_solution_hydrogens geom
_atom_sites_solution_primary direct
_atom_sites_solution_secondary difmap
_audit_creation_method SHELXL-97
_audit_update_record
;
2018-07-26 deposited with the CCDC.
2019-02-05 downloaded from the CCDC.
;
_cell_angle_alpha 90.00
_cell_angle_beta 115.021(2)
_cell_angle_gamma 90.00
_cell_formula_units_Z 4
_cell_length_a 11.6732(7)
_cell_length_b 16.7833(11)
_cell_length_c 10.3207(7)
_cell_measurement_reflns_used 4220
_cell_measurement_temperature 293(2)
_cell_measurement_theta_max 27.54
_cell_measurement_theta_min 3.10
_cell_volume 1832.2(2)
_computing_structure_refinement 'SHELXL-97 (Sheldrick, 1997)'
_computing_structure_solution 'SHELXS-97 (Sheldrick, 1990)'
_diffrn_ambient_temperature 293(2)
_diffrn_measured_fraction_theta_full 0.997
_diffrn_measured_fraction_theta_max 0.997
_diffrn_measurement_device_type 'CCD area detector'
_diffrn_measurement_method 'phi and omega scans'
_diffrn_radiation_monochromator graphite
_diffrn_radiation_source 'fine-focus sealed tube'
_diffrn_radiation_type MoK\a
_diffrn_radiation_wavelength 0.71073
_diffrn_reflns_av_R_equivalents 0.0305
_diffrn_reflns_av_sigmaI/netI 0.0226
_diffrn_reflns_limit_h_max 13
_diffrn_reflns_limit_h_min -15
_diffrn_reflns_limit_k_max 21
_diffrn_reflns_limit_k_min -21
_diffrn_reflns_limit_l_max 13
_diffrn_reflns_limit_l_min -13
_diffrn_reflns_number 28655
_diffrn_reflns_theta_full 27.54
_diffrn_reflns_theta_max 27.54
_diffrn_reflns_theta_min 3.10
_exptl_absorpt_coefficient_mu 0.105
_exptl_crystal_colour COLORLESS
_exptl_crystal_density_diffrn 1.357
_exptl_crystal_density_method 'not measured'
_exptl_crystal_description BAR
_exptl_crystal_F_000 784
_exptl_crystal_size_max 0.3
_exptl_crystal_size_mid 0.2
_exptl_crystal_size_min 0.2
_refine_diff_density_max 0.641
_refine_diff_density_min -0.442
_refine_diff_density_rms 0.081
_refine_ls_extinction_method none
_refine_ls_goodness_of_fit_ref 1.055
_refine_ls_hydrogen_treatment mixed
_refine_ls_matrix_type full
_refine_ls_number_parameters 242
_refine_ls_number_reflns 4220
_refine_ls_number_restraints 0
_refine_ls_restrained_S_all 1.055
_refine_ls_R_factor_all 0.0871
_refine_ls_R_factor_gt 0.0656
_refine_ls_shift/su_max 0.007
_refine_ls_shift/su_mean 0.000
_refine_ls_structure_factor_coef Fsqd
_refine_ls_weighting_details 'calc w=1/[\s^2^(Fo^2^)+(0.0921P)^2^+0.9712P] where P=(Fo^2^+2Fc^2^)/3'
_refine_ls_weighting_scheme calc
_refine_ls_wR_factor_gt 0.1733
_refine_ls_wR_factor_ref 0.1894
_reflns_number_gt 3156
_reflns_number_total 4220
_reflns_threshold_expression >2sigma(I)
_cod_data_source_file c8cc09385g2.cif
_cod_data_source_block ja_CCDC2
_cod_depositor_comments
;
The following automatic conversions were performed:

'_symmetry_cell_setting' value 'Monoclinic' changed to 'monoclinic'
according to
/home/data/users/saulius/crontab/automatic-downloads/rss-feeds/RSC/lib/dictionaries/cif_core.dic
dictionary named 'cif_core.dic' version 2.4.2 from 2011-04-26.

Automatic conversion script
Id: cif_fix_values 4973 2017-02-22 13:04:09Z antanas 
;
_cod_original_sg_symbol_H-M P2(1)/c
_cod_database_code 7122946

loop_
_symmetry_equiv_pos_as_xyz
'x, y, z'
'-x, y+1/2, -z+1/2'
'-x, -y, -z'
'x, -y-1/2, z-1/2'

loop_
_atom_site_label
_atom_site_type_symbol
_atom_site_fract_x
_atom_site_fract_y
_atom_site_fract_z
_atom_site_U_iso_or_equiv
_atom_site_adp_type
_atom_site_occupancy
_atom_site_symmetry_multiplicity
_atom_site_calc_flag
_atom_site_refinement_flags
_atom_site_disorder_assembly
_atom_site_disorder_group
F2 F 0.72636(17) 0.02157(8) 0.81778(15) 0.0663(5) Uani 1 1 d . A .
O3 O 0.49188(17) -0.09814(10) 1.06957(17) 0.0530(4) Uani 1 1 d . . .
N2 N 0.56375(15) -0.10712(9) 0.77210(17) 0.0332(4) Uani 1 1 d . . .
C20 C 0.69937(18) -0.11894(12) 0.8063(2) 0.0349(4) Uani 1 1 d . A .
H20A H 0.7297 -0.1661 0.8674 0.042 Uiso 1 1 calc R . .
F1 F 0.89422(15) -0.05281(12) 0.88572(18) 0.0791(6) Uani 1 1 d . A .
N1 N 0.54732(17) -0.06956(10) 0.88745(18) 0.0386(4) Uani 1 1 d . . .
H1A H 0.5586 -0.0193 0.9043 0.046 Uiso 1 1 calc R . .
C19 C 0.3690(2) -0.18788(12) 0.6370(2) 0.0385(5) Uani 1 1 d . . .
C18 C 0.50032(19) -0.18646(11) 0.7585(2) 0.0340(4) Uani 1 1 d . . .
H18A H 0.5518 -0.2272 0.7404 0.041 Uiso 1 1 calc R . .
C17 C 0.71354(19) -0.13343(11) 0.6687(2) 0.0348(4) Uani 1 1 d . . .
C16 C 0.5036(2) -0.20130(12) 0.9072(2) 0.0406(5) Uani 1 1 d . . .
H16A H 0.4273 -0.2280 0.8996 0.049 Uiso 1 1 calc R . .
H16B H 0.5763 -0.2333 0.9660 0.049 Uiso 1 1 calc R . .
C15 C 0.6418(2) -0.09180(13) 0.5455(2) 0.0456(5) Uani 1 1 d . . .
H15A H 0.5808 -0.0560 0.5449 0.055 Uiso 1 1 calc R . .
O2 O 0.7966(2) 0.02873(12) 1.08530(19) 0.0666(5) Uani 1 1 d . . .
C14 C 0.51277(19) -0.11884(12) 0.9677(2) 0.0382(5) Uani 1 1 d . . .
C13 C 0.8035(2) -0.18683(14) 0.6669(2) 0.0445(5) Uani 1 1 d . . .
H13A H 0.8513 -0.2163 0.7483 0.053 Uiso 1 1 calc R . .
O1 O 0.8270(2) -0.10257(13) 1.1163(2) 0.0838(7) Uani 1 1 d . . .
C12 C 0.8030(2) -0.04367(16) 1.0446(2) 0.0527(6) Uani 1 1 d . A .
C11 C 0.3225(2) -0.12647(15) 0.5396(2) 0.0514(6) Uani 1 1 d . . .
H11A H 0.3707 -0.0807 0.5511 0.062 Uiso 1 1 calc R . .
C10 C 0.8226(2) -0.19647(15) 0.5436(3) 0.0554(6) Uani 1 1 d . . .
H10A H 0.8843 -0.2315 0.5436 0.067 Uiso 1 1 calc R . .
C9 C 0.7509(3) -0.15466(15) 0.4224(3) 0.0586(7) Uani 1 1 d . . .
H9A H 0.7638 -0.1613 0.3400 0.070 Uiso 1 1 calc R . .
C8 C 0.6602(3) -0.10309(15) 0.4227(2) 0.0572(6) Uani 1 1 d . . .
H8A H 0.6105 -0.0754 0.3398 0.069 Uiso 1 1 calc R . .
C7 C 0.7776(2) -0.04712(14) 0.8859(2) 0.0477(5) Uani 1 1 d . . .
C6 C 0.2954(3) -0.25556(16) 0.6164(3) 0.0610(7) Uani 1 1 d . . .
H6A H 0.3250 -0.2980 0.6800 0.073 Uiso 1 1 calc R . .
C4 C 0.2049(3) -0.1323(2) 0.4248(3) 0.0729(8) Uani 1 1 d . . .
H4A H 0.1753 -0.0907 0.3596 0.088 Uiso 1 1 calc R . .
C3 C 0.1323(3) -0.1987(2) 0.4067(3) 0.0833(10) Uani 1 1 d . . .
H3A H 0.0527 -0.2019 0.3308 0.100 Uiso 1 1 calc R . .
C2 C 0.1777(3) -0.2604(2) 0.5013(4) 0.0840(10) Uani 1 1 d . . .
H2A H 0.1291 -0.3061 0.4884 0.101 Uiso 1 1 calc R . .
C5 C 0.7970(9) 0.0515(5) 1.2177(9) 0.0770(17) Uiso 0.470(4) 1 d P A 1
H5A H 0.7770 0.0059 1.2621 0.092 Uiso 0.470(4) 1 calc PR A 1
H5B H 0.7336 0.0922 1.2022 0.092 Uiso 0.470(4) 1 calc PR A 1
C1 C 0.9191(7) 0.0815(5) 1.3088(8) 0.0770(17) Uiso 0.470(4) 1 d P A 1
H1B H 0.9194 0.0983 1.3979 0.116 Uiso 0.470(4) 1 calc PR A 1
H1C H 0.9389 0.1260 1.2636 0.116 Uiso 0.470(4) 1 calc PR A 1
H1D H 0.9811 0.0404 1.3263 0.116 Uiso 0.470(4) 1 calc PR A 1
C5' C 0.8266(5) 0.0334(3) 1.2436(6) 0.0456(14) Uiso 0.470(4) 1 d P A 2
H5'A H 0.7893 0.0819 1.2596 0.055 Uiso 0.470(4) 1 calc PR A 2
H5'B H 0.7854 -0.0110 1.2666 0.055 Uiso 0.470(4) 1 calc PR A 2
C1' C 0.9444(7) 0.0326(5) 1.3317(8) 0.0744(18) Uiso 0.470(4) 1 d P A 2
H1'A H 0.9520 0.0355 1.4279 0.112 Uiso 0.470(4) 1 calc PR A 2
H1'B H 0.9864 0.0776 1.3134 0.112 Uiso 0.470(4) 1 calc PR A 2
H1'C H 0.9827 -0.0157 1.3195 0.112 Uiso 0.470(4) 1 calc PR A 2

loop_
_atom_site_aniso_label
_atom_site_aniso_U_11
_atom_site_aniso_U_22
_atom_site_aniso_U_33
_atom_site_aniso_U_23
_atom_site_aniso_U_13
_atom_site_aniso_U_12
F2 0.1083(13) 0.0434(8) 0.0503(8) -0.0048(6) 0.0366(8) -0.0250(8)
O3 0.0780(12) 0.0514(9) 0.0426(8) -0.0037(7) 0.0382(8) -0.0006(8)
N2 0.0419(9) 0.0309(8) 0.0319(8) -0.0028(6) 0.0205(7) -0.0026(6)
C20 0.0407(10) 0.0363(10) 0.0298(9) 0.0000(7) 0.0168(8) -0.0030(8)
F1 0.0566(9) 0.1172(15) 0.0746(11) -0.0443(10) 0.0383(8) -0.0412(9)
N1 0.0547(10) 0.0301(8) 0.0394(9) -0.0058(7) 0.0282(8) -0.0022(7)
C19 0.0445(11) 0.0381(10) 0.0383(10) -0.0074(8) 0.0228(9) -0.0041(8)
C18 0.0447(11) 0.0277(9) 0.0359(10) -0.0009(7) 0.0231(8) 0.0003(8)
C17 0.0411(10) 0.0345(10) 0.0323(9) -0.0045(7) 0.0190(8) -0.0081(8)
C16 0.0540(12) 0.0349(10) 0.0378(10) 0.0045(8) 0.0241(9) -0.0004(9)
C15 0.0634(14) 0.0402(11) 0.0382(11) 0.0026(9) 0.0263(10) 0.0025(10)
O2 0.0902(14) 0.0653(12) 0.0487(10) -0.0225(9) 0.0336(10) -0.0185(10)
C14 0.0444(11) 0.0400(10) 0.0327(10) 0.0006(8) 0.0189(9) 0.0018(8)
C13 0.0432(11) 0.0470(12) 0.0459(12) -0.0043(9) 0.0215(9) -0.0019(9)
O1 0.1238(19) 0.0716(14) 0.0400(10) -0.0025(9) 0.0193(11) -0.0061(12)
C12 0.0572(14) 0.0610(15) 0.0366(11) -0.0113(11) 0.0164(10) -0.0156(11)
C11 0.0501(13) 0.0564(14) 0.0446(12) 0.0060(10) 0.0172(10) -0.0059(10)
C10 0.0615(15) 0.0547(14) 0.0649(16) -0.0165(12) 0.0412(13) -0.0073(11)
C9 0.0898(19) 0.0547(14) 0.0523(14) -0.0169(11) 0.0505(14) -0.0204(13)
C8 0.0895(19) 0.0511(13) 0.0367(12) 0.0049(10) 0.0324(12) -0.0040(13)
C7 0.0529(13) 0.0531(13) 0.0412(11) -0.0091(10) 0.0239(10) -0.0145(10)
C6 0.0607(15) 0.0477(14) 0.0705(17) -0.0050(12) 0.0237(13) -0.0132(11)
C4 0.0592(17) 0.095(2) 0.0537(16) 0.0142(15) 0.0134(13) -0.0031(15)
C3 0.0557(17) 0.110(3) 0.0637(18) -0.0046(18) 0.0055(14) -0.0210(17)
C2 0.0677(19) 0.083(2) 0.089(2) -0.0212(19) 0.0216(17) -0.0356(17)

loop_
_atom_type_symbol
_atom_type_description
_atom_type_scat_dispersion_real
_atom_type_scat_dispersion_imag
_atom_type_scat_source
C C 0.0033 0.0016 'International Tables Vol C Tables 4.2.6.8 and 6.1.1.4'
H H 0.0000 0.0000 'International Tables Vol C Tables 4.2.6.8 and 6.1.1.4'
N N 0.0061 0.0033 'International Tables Vol C Tables 4.2.6.8 and 6.1.1.4'
O O 0.0106 0.0060 'International Tables Vol C Tables 4.2.6.8 and 6.1.1.4'
F F 0.0171 0.0103 'International Tables Vol C Tables 4.2.6.8 and 6.1.1.4'

loop_
_geom_angle_atom_site_label_1
_geom_angle_atom_site_label_2
_geom_angle_atom_site_label_3
_geom_angle
N1 N2 C20 111.52(14)
N1 N2 C18 103.56(13)
C20 N2 C18 109.78(14)
N2 C20 C17 109.09(15)
N2 C20 C7 110.97(17)
C17 C20 C7 110.70(16)
N2 C20 H20A 108.7
C17 C20 H20A 108.7
C7 C20 H20A 108.7
C14 N1 N2 114.93(16)
C14 N1 H1A 122.5
N2 N1 H1A 122.5
C11 C19 C6 118.3(2)
C11 C19 C18 122.60(19)
C6 C19 C18 119.0(2)
N2 C18 C19 112.20(15)
N2 C18 C16 104.30(15)
C19 C18 C16 114.33(16)
N2 C18 H18A 108.6
C19 C18 H18A 108.6
C16 C18 H18A 108.6
C15 C17 C13 118.82(19)
C15 C17 C20 121.16(18)
C13 C17 C20 119.96(18)
C14 C16 C18 103.44(15)
C14 C16 H16A 111.1
C18 C16 H16A 111.1
C14 C16 H16B 111.1
C18 C16 H16B 111.1
H16A C16 H16B 109.0
C17 C15 C8 120.3(2)
C17 C15 H15A 119.8
C8 C15 H15A 119.8
C12 O2 C5 126.0(4)
C12 O2 C5' 112.2(3)
C5 O2 C5' 17.2(4)
O3 C14 N1 124.97(19)
O3 C14 C16 127.74(19)
N1 C14 C16 107.29(16)
C17 C13 C10 120.2(2)
C17 C13 H13A 119.9
C10 C13 H13A 119.9
O1 C12 O2 127.2(2)
O1 C12 C7 121.2(2)
O2 C12 C7 111.6(2)
C19 C11 C4 120.7(2)
C19 C11 H11A 119.6
C4 C11 H11A 119.6
C9 C10 C13 120.3(2)
C9 C10 H10A 119.8
C13 C10 H10A 119.8
C10 C9 C8 119.7(2)
C10 C9 H9A 120.1
C8 C9 H9A 120.1
C9 C8 C15 120.6(2)
C9 C8 H8A 119.7
C15 C8 H8A 119.7
F2 C7 F1 106.32(19)
F2 C7 C20 111.23(19)
F1 C7 C20 108.30(18)
F2 C7 C12 111.45(19)
F1 C7 C12 105.08(19)
C20 C7 C12 113.93(18)
C19 C6 C2 120.3(3)
C19 C6 H6A 119.9
C2 C6 H6A 119.9
C3 C4 C11 120.6(3)
C3 C4 H4A 119.7
C11 C4 H4A 119.7
C4 C3 C2 119.3(3)
C4 C3 H3A 120.3
C2 C3 H3A 120.3
C3 C2 C6 120.8(3)
C3 C2 H2A 119.6
C6 C2 H2A 119.6
O2 C5 C1 109.0(7)
O2 C5 H5A 109.9
C1 C5 H5A 109.9
O2 C5 H5B 109.9
C1 C5 H5B 109.9
H5A C5 H5B 108.3
C5 C1 H1B 109.5
C5 C1 H1C 109.5
H1B C1 H1C 109.5
C5 C1 H1D 109.5
H1B C1 H1D 109.5
H1C C1 H1D 109.5
C1' C5' O2 116.7(5)
C1' C5' H5'A 108.1
O2 C5' H5'A 108.1
C1' C5' H5'B 108.1
O2 C5' H5'B 108.1
H5'A C5' H5'B 107.3
C5' C1' H1'A 109.5
C5' C1' H1'B 109.5
H1'A C1' H1'B 109.5
C5' C1' H1'C 109.5
H1'A C1' H1'C 109.5
H1'B C1' H1'C 109.5

loop_
_geom_bond_atom_site_label_1
_geom_bond_atom_site_label_2
_geom_bond_distance
F2 C7 1.351(3)
O3 C14 1.226(2)
N2 N1 1.430(2)
N2 C20 1.483(3)
N2 C18 1.501(2)
C20 C17 1.517(2)
C20 C7 1.525(3)
C20 H20A 0.9800
F1 C7 1.366(3)
N1 C14 1.347(3)
N1 H1A 0.8600
C19 C11 1.381(3)
C19 C6 1.385(3)
C19 C18 1.515(3)
C18 C16 1.539(3)
C18 H18A 0.9800
C17 C15 1.381(3)
C17 C13 1.387(3)
C16 C14 1.504(3)
C16 H16A 0.9700
C16 H16B 0.9700
C15 C8 1.385(3)
C15 H15A 0.9300
O2 C12 1.298(3)
O2 C5 1.417(9)
O2 C5' 1.521(6)
C13 C10 1.390(3)
C13 H13A 0.9300
O1 C12 1.195(3)
C12 C7 1.537(3)
C11 C4 1.387(4)
C11 H11A 0.9300
C10 C9 1.368(4)
C10 H10A 0.9300
C9 C8 1.369(4)
C9 H9A 0.9300
C8 H8A 0.9300
C6 C2 1.387(4)
C6 H6A 0.9300
C4 C3 1.364(5)
C4 H4A 0.9300
C3 C2 1.366(5)
C3 H3A 0.9300
C2 H2A 0.9300
C5 C1 1.427(11)
C5 H5A 0.9700
C5 H5B 0.9700
C1 H1B 0.9600
C1 H1C 0.9600
C1 H1D 0.9600
C5' C1' 1.289(9)
C5' H5'A 0.9700
C5' H5'B 0.9700
C1' H1'A 0.9600
C1' H1'B 0.9600
C1' H1'C 0.9600

loop_
_geom_torsion_atom_site_label_1
_geom_torsion_atom_site_label_2
_geom_torsion_atom_site_label_3
_geom_torsion_atom_site_label_4
_geom_torsion
N1 N2 C20 C17 -162.00(15)
C18 N2 C20 C17 83.82(18)
N1 N2 C20 C7 -39.8(2)
C18 N2 C20 C7 -153.96(16)
C20 N2 N1 C14 -102.62(19)
C18 N2 N1 C14 15.4(2)
N1 N2 C18 C19 100.36(17)
C20 N2 C18 C19 -140.45(15)
N1 N2 C18 C16 -23.91(19)
C20 N2 C18 C16 95.28(17)
C11 C19 C18 N2 8.5(3)
C6 C19 C18 N2 -176.11(19)
C11 C19 C18 C16 127.0(2)
C6 C19 C18 C16 -57.6(3)
N2 C20 C17 C15 39.2(2)
C7 C20 C17 C15 -83.2(2)
N2 C20 C17 C13 -143.56(18)
C7 C20 C17 C13 94.1(2)
N2 C18 C16 C14 24.4(2)
C19 C18 C16 C14 -98.54(19)
C13 C17 C15 C8 -0.3(3)
C20 C17 C15 C8 176.9(2)
N2 N1 C14 O3 -178.7(2)
N2 N1 C14 C16 0.5(2)
C18 C16 C14 O3 163.4(2)
C18 C16 C14 N1 -15.8(2)
C15 C17 C13 C10 1.5(3)
C20 C17 C13 C10 -175.80(19)
C5 O2 C12 O1 -10.7(6)
C5' O2 C12 O1 1.2(4)
C5 O2 C12 C7 170.3(5)
C5' O2 C12 C7 -177.8(3)
C6 C19 C11 C4 0.4(4)
C18 C19 C11 C4 175.9(2)
C17 C13 C10 C9 -1.4(3)
C13 C10 C9 C8 0.1(4)
C10 C9 C8 C15 1.1(4)
C17 C15 C8 C9 -1.0(4)
N2 C20 C7 F2 -49.9(2)
C17 C20 C7 F2 71.4(2)
N2 C20 C7 F1 -166.41(17)
C17 C20 C7 F1 -45.1(2)
N2 C20 C7 C12 77.1(2)
C17 C20 C7 C12 -161.65(19)
O1 C12 C7 F2 166.7(3)
O2 C12 C7 F2 -14.2(3)
O1 C12 C7 F1 -78.5(3)
O2 C12 C7 F1 100.5(2)
O1 C12 C7 C20 39.9(3)
O2 C12 C7 C20 -141.1(2)
C11 C19 C6 C2 -0.7(4)
C18 C19 C6 C2 -176.3(3)
C19 C11 C4 C3 0.6(5)
C11 C4 C3 C2 -1.4(5)
C4 C3 C2 C6 1.1(6)
C19 C6 C2 C3 -0.1(5)
C12 O2 C5 C1 103.2(7)
C5' O2 C5 C1 63.0(16)
C12 O2 C5' C1' 80.1(6)
C5 O2 C5' C1' -134(2)
